data_7112008
loop_
_publ_author_name
'Ying-Ying Zhang'
'Yue-Jian Lin'
'Guo-Xin Jin'

_publ_section_title
;
 Nano-sized heterometallic macrocycles based on 4-pyridinylboron-capped
 iron(II) clathrochelates: syntheses, structures and properties
;
_journal_name_full Chem.Commun.
_journal_page_first 2327
_journal_paper_doi 10.1039/c3cc49038f
_journal_volume 50
_journal_year 2014
_chemical_formula_sum 'C46 H64 B2 Cl12 Fe Ir2 N8 O6'
_chemical_formula_weight 1712.32
_chemical_name_systematic
; 
 ? 
;
_space_group_crystal_system monoclinic
_space_group_IT_number 14
_space_group_name_Hall '-P 2ybc'
_space_group_name_H-M_alt 'P 1 21/c 1'
_symmetry_space_group_name_Hall '-P 2ybc'
_symmetry_space_group_name_H-M 'P 1 21/c 1'
_atom_sites_solution_hydrogens geom
_audit_creation_method SHELXL-2013
_cell_angle_alpha 90
_cell_angle_beta 104.4350(10)
_cell_angle_gamma 90
_cell_formula_units_Z 4
_cell_length_a 14.9176(11)
_cell_length_b 19.1802(14)
_cell_length_c 23.1519(17)
_cell_measurement_reflns_used 9382
_cell_measurement_temperature 173(2)
_cell_measurement_theta_max 26.23
_cell_measurement_theta_min 2.27
_cell_volume 6415.2(8)
_computing_cell_refinement 'Bruker SAINT'
_computing_data_collection 'Bruker APEX2'
_computing_data_reduction 'Bruker SAINT'
_computing_molecular_graphics 'Bruker SHELXTL'
_computing_publication_material 'Bruker SHELXTL'
_computing_structure_refinement 'SHELXL-2013 (Sheldrick, 2013)'
_computing_structure_solution 'SHELXS-97 (Sheldrick, 2008)'
_diffrn_ambient_temperature 173(2)
_diffrn_measured_fraction_theta_full 0.995
_diffrn_measured_fraction_theta_max 0.995
_diffrn_measurement_device_type 'Bruker APEX-II CCD'
_diffrn_measurement_method '\f and \w scans'
_diffrn_radiation_type MoK\a
_diffrn_radiation_wavelength 0.71073
_diffrn_reflns_av_R_equivalents 0.0277
_diffrn_reflns_av_unetI/netI 0.0296
_diffrn_reflns_Laue_measured_fraction_full 0.995
_diffrn_reflns_Laue_measured_fraction_max 0.995
_diffrn_reflns_limit_h_max 18
_diffrn_reflns_limit_h_min -18
_diffrn_reflns_limit_k_max 23
_diffrn_reflns_limit_k_min -16
_diffrn_reflns_limit_l_max 28
_diffrn_reflns_limit_l_min -28
_diffrn_reflns_number 42071
_diffrn_reflns_point_group_measured_fraction_full 0.995
_diffrn_reflns_point_group_measured_fraction_max 0.995
_diffrn_reflns_theta_full 25.242
_diffrn_reflns_theta_max 26.249
_diffrn_reflns_theta_min 1.410
_exptl_absorpt_coefficient_mu 4.911
_exptl_absorpt_correction_T_max 0.745
_exptl_absorpt_correction_T_min 0.522
_exptl_absorpt_correction_type multi-scan
_exptl_absorpt_process_details sadabs
_exptl_crystal_colour red
_exptl_crystal_density_diffrn 1.773
_exptl_crystal_description block
_exptl_crystal_F_000 3352
_exptl_crystal_size_max 0.160
_exptl_crystal_size_mid 0.160
_exptl_crystal_size_min 0.040
_refine_diff_density_max 2.028
_refine_diff_density_min -1.983
_refine_diff_density_rms 0.134
_refine_ls_extinction_method none
_refine_ls_goodness_of_fit_ref 1.049
_refine_ls_hydrogen_treatment constr
_refine_ls_matrix_type full
_refine_ls_number_parameters 753
_refine_ls_number_reflns 12888
_refine_ls_number_restraints 139
_refine_ls_restrained_S_all 1.051
_refine_ls_R_factor_all 0.0396
_refine_ls_R_factor_gt 0.0315
_refine_ls_shift/su_max 0.005
_refine_ls_shift/su_mean 0.000
_refine_ls_structure_factor_coef Fsqd
_refine_ls_weighting_details
; 
 w=1/[\s^2^(Fo^2^)+(0.0487P)^2^+20.8266P] 
 where P=(Fo^2^+2Fc^2^)/3 
;
_refine_ls_weighting_scheme calc
_refine_ls_wR_factor_gt 0.0865
_refine_ls_wR_factor_ref 0.0914
_reflns_Friedel_coverage 0.000
_reflns_number_gt 11158
_reflns_number_total 12888
_reflns_threshold_expression 'I > 2\s(I)'
_cod_data_source_file c3cc49038f.txt
_cod_data_source_block mo_30916c
_cod_database_code 7112008
_shelx_space_group_comment
; 
The symmetry employed for this shelxl refinement is uniquely defined 
by the following loop, which should always be used as a source of 
symmetry information in preference to the above space-group names. 
They are only intended as comments. 
;
_shelx_estimated_absorpt_t_min 0.507
_shelx_estimated_absorpt_t_max 0.828
_shelxl_version_number 2013-2

loop_
_space_group_symop_operation_xyz
'x, y, z'
'-x, y+1/2, -z+1/2'
'-x, -y, -z'
'x, -y-1/2, z-1/2'

loop_
_atom_site_label
_atom_site_type_symbol
_atom_site_fract_x
_atom_site_fract_y
_atom_site_fract_z
_atom_site_U_iso_or_equiv
_atom_site_adp_type
_atom_site_occupancy
_atom_site_site_symmetry_order
_atom_site_calc_flag
_atom_site_refinement_flags_posn
_atom_site_refinement_flags_adp
_atom_site_refinement_flags_occupancy
_atom_site_disorder_assembly
_atom_site_disorder_group
Ir1 Ir 0.59274(2) 0.17486(2) 1.35345(2) 0.02056(6) Uani 1 1 d . . . . .
Ir2 Ir -0.07403(2) -0.13190(2) 0.59509(2) 0.02001(6) Uani 1 1 d . . . . .
Fe1 Fe 0.23488(4) -0.01592(3) 0.99047(3) 0.01647(13) Uani 1 1 d . . . . .
Cl1 Cl 0.70501(9) 0.18375(8) 1.29568(7) 0.0382(3) Uani 1 1 d . . . . .
Cl2 Cl 0.64617(10) 0.05863(7) 1.38133(6) 0.0391(3) Uani 1 1 d . . . . .
Cl3 Cl -0.02253(9) -0.25085(6) 0.60308(6) 0.0315(3) Uani 1 1 d . . . . .
Cl4 Cl -0.21101(8) -0.16564(6) 0.62440(6) 0.0278(3) Uani 1 1 d . . . . .
N1 N 0.5050(3) 0.1296(2) 1.27626(18) 0.0234(8) Uani 1 1 d . . . . .
N2 N -0.0122(3) -0.1241(2) 0.68679(17) 0.0202(8) Uani 1 1 d . . . . .
N3 N 0.2509(3) 0.0792(2) 1.01441(16) 0.0183(8) Uani 1 1 d . . . . .
N4 N 0.2110(3) 0.0317(2) 0.91595(16) 0.0189(8) Uani 1 1 d . . . . .
N5 N 0.3620(3) -0.0274(2) 1.02943(16) 0.0206(8) Uani 1 1 d . . . . .
N6 N 0.2689(3) -0.0934(2) 0.94822(17) 0.0208(8) Uani 1 1 d . . . . .
N7 N 0.2081(3) -0.0344(2) 1.06560(16) 0.0191(8) Uani 1 1 d . . . . .
N8 N 0.1115(3) -0.0504(2) 0.96660(16) 0.0194(8) Uani 1 1 d . . . . .
O1 O 0.2860(2) 0.09839(17) 1.07298(14) 0.0239(7) Uani 1 1 d . . . . .
O2 O 0.4039(2) 0.00729(17) 1.08177(14) 0.0228(7) Uani 1 1 d . . . . .
O3 O 0.2659(2) -0.01354(17) 1.11935(14) 0.0228(7) Uani 1 1 d . . . . .
O4 O 0.1744(2) -0.00083(17) 0.86236(14) 0.0227(7) Uani 1 1 d . . . . .
O5 O 0.2113(2) -0.11987(17) 0.89692(14) 0.0239(7) Uani 1 1 d . . . . .
O6 O 0.0684(2) -0.06558(18) 0.90835(14) 0.0242(7) Uani 1 1 d . . . . .
B1 B 0.3339(4) 0.0395(3) 1.1102(2) 0.0228(11) Uani 1 1 d . . . . .
B2 B 0.1360(4) -0.0709(3) 0.8705(2) 0.0221(11) Uani 1 1 d . . . . .
C1 C 0.4551(3) 0.0719(3) 1.2785(2) 0.0272(11) Uani 1 1 d . . . . .
H1 H 0.4590 0.0506 1.3161 0.033 Uiso 1 1 calc R U . . .
C2 C 0.3983(4) 0.0422(3) 1.2282(2) 0.0286(11) Uani 1 1 d . . . . .
H2 H 0.3647 0.0011 1.2318 0.034 Uiso 1 1 calc R U . . .
C3 C 0.3896(3) 0.0720(2) 1.1723(2) 0.0222(9) Uani 1 1 d . . . . .
C4 C 0.4390(4) 0.1337(3) 1.1717(2) 0.0264(10) Uani 1 1 d . . . . .
H4 H 0.4335 0.1576 1.1351 0.032 Uiso 1 1 calc R U . . .
C5 C 0.4957(4) 0.1606(3) 1.2234(2) 0.0279(11) Uani 1 1 d . . . . .
H5 H 0.5291 0.2023 1.2213 0.033 Uiso 1 1 calc R U . . .
C6 C 0.2454(3) 0.1276(2) 0.9743(2) 0.0207(9) Uani 1 1 d . . . . .
C7 C 0.2152(3) 0.0993(2) 0.9146(2) 0.0213(9) Uani 1 1 d . . . . .
C8 C 0.2695(4) 0.2023(3) 0.9887(2) 0.0331(12) Uani 1 1 d . . . . .
H8A H 0.2875 0.2085 1.0321 0.050 Uiso 1 1 calc R U . . .
H8B H 0.2157 0.2317 0.9715 0.050 Uiso 1 1 calc R U . . .
H8C H 0.3212 0.2157 0.9719 0.050 Uiso 1 1 calc R U . . .
C9 C 0.1884(4) 0.1399(3) 0.8582(2) 0.0291(11) Uani 1 1 d . . . . .
H9A H 0.2281 0.1266 0.8321 0.044 Uiso 1 1 calc R U . . .
H9B H 0.1957 0.1898 0.8672 0.044 Uiso 1 1 calc R U . . .
H9C H 0.1236 0.1301 0.8382 0.044 Uiso 1 1 calc R U . . .
C10 C 0.4101(3) -0.0761(2) 1.0119(2) 0.0227(10) Uani 1 1 d . . . . .
C11 C 0.3553(3) -0.1119(2) 0.9601(2) 0.0230(10) Uani 1 1 d . . . . .
C12 C 0.5088(3) -0.0929(3) 1.0411(2) 0.0292(11) Uani 1 1 d . . . . .
H12A H 0.5296 -0.0646 1.0772 0.044 Uiso 1 1 calc R U . . .
H12B H 0.5473 -0.0825 1.0135 0.044 Uiso 1 1 calc R U . . .
H12C H 0.5143 -0.1424 1.0517 0.044 Uiso 1 1 calc R U . . .
C13 C 0.3929(4) -0.1619(3) 0.9224(2) 0.0325(12) Uani 1 1 d . . . . .
H13A H 0.3459 -0.1971 0.9060 0.049 Uiso 1 1 calc R U . . .
H13B H 0.4482 -0.1848 0.9469 0.049 Uiso 1 1 calc R U . . .
H13C H 0.4092 -0.1366 0.8898 0.049 Uiso 1 1 calc R U . . .
C14 C 0.1262(3) -0.0584(2) 1.0664(2) 0.0196(9) Uani 1 1 d . . . . .
C15 C 0.0711(3) -0.0731(2) 1.0067(2) 0.0202(9) Uani 1 1 d . . . . .
C16 C 0.0934(4) -0.0700(3) 1.1212(2) 0.0287(11) Uani 1 1 d . . . . .
H16A H 0.0951 -0.1199 1.1303 0.043 Uiso 1 1 calc R U . . .
H16B H 0.0298 -0.0528 1.1148 0.043 Uiso 1 1 calc R U . . .
H16C H 0.1337 -0.0448 1.1546 0.043 Uiso 1 1 calc R U . . .
C17 C -0.0184(3) -0.1118(3) 0.9930(2) 0.0266(10) Uani 1 1 d . . . . .
H17A H -0.0688 -0.0802 0.9743 0.040 Uiso 1 1 calc R U . . .
H17B H -0.0295 -0.1304 1.0301 0.040 Uiso 1 1 calc R U . . .
H17C H -0.0156 -0.1504 0.9657 0.040 Uiso 1 1 calc R U . . .
C18 C 0.0755(3) -0.1452(3) 0.7099(2) 0.0239(10) Uani 1 1 d . . . . .
H18 H 0.1061 -0.1705 0.6852 0.029 Uiso 1 1 calc R U . . .
C19 C 0.1221(3) -0.1317(3) 0.7675(2) 0.0246(10) Uani 1 1 d . . . . .
H19 H 0.1841 -0.1475 0.7818 0.030 Uiso 1 1 calc R U . . .
C20 C 0.0802(3) -0.0953(2) 0.8054(2) 0.0226(10) Uani 1 1 d . . . . .
C21 C -0.0104(4) -0.0751(3) 0.7819(2) 0.0322(12) Uani 1 1 d . . . . .
H21 H -0.0428 -0.0512 0.8064 0.039 Uiso 1 1 calc R U . . .
C22 C -0.0545(4) -0.0894(3) 0.7234(2) 0.0303(11) Uani 1 1 d . . . . .
H22 H -0.1166 -0.0743 0.7083 0.036 Uiso 1 1 calc R U . . .
C23 C 0.5175(4) 0.1985(3) 1.4184(2) 0.0316(12) Uani 1 1 d . . . . .
C24 C 0.6146(4) 0.2107(3) 1.4442(2) 0.0313(11) Uani 1 1 d . . . . .
C25 C 0.6477(4) 0.2616(3) 1.4110(3) 0.0340(12) Uani 1 1 d . . . . .
C26 C 0.5705(4) 0.2835(3) 1.3631(3) 0.0318(12) Uani 1 1 d . . . . .
C27 C 0.4901(4) 0.2459(3) 1.3684(2) 0.0285(11) Uani 1 1 d . . . . .
C28 C 0.4567(4) 0.1504(4) 1.4432(3) 0.0473(16) Uani 1 1 d . . . . .
H28A H 0.4898 0.1067 1.4559 0.071 Uiso 1 1 calc R U . . .
H28B H 0.4000 0.1405 1.4123 0.071 Uiso 1 1 calc R U . . .
H28C H 0.4407 0.1726 1.4774 0.071 Uiso 1 1 calc R U . . .
C29 C 0.6702(5) 0.1736(4) 1.4987(3) 0.0496(17) Uani 1 1 d . . . . .
H29A H 0.7343 0.1903 1.5080 0.074 Uiso 1 1 calc R U . . .
H29B H 0.6691 0.1233 1.4910 0.074 Uiso 1 1 calc R U . . .
H29C H 0.6434 0.1830 1.5325 0.074 Uiso 1 1 calc R U . . .
C30 C 0.7439(4) 0.2899(4) 1.4226(3) 0.0508(17) Uani 1 1 d . . . . .
H30A H 0.7844 0.2639 1.4555 0.076 Uiso 1 1 calc R U . . .
H30B H 0.7438 0.3393 1.4334 0.076 Uiso 1 1 calc R U . . .
H30C H 0.7667 0.2849 1.3867 0.076 Uiso 1 1 calc R U . . .
C31 C 0.5725(5) 0.3405(3) 1.3181(3) 0.0465(16) Uani 1 1 d . . . . .
H31A H 0.5142 0.3403 1.2871 0.070 Uiso 1 1 calc R U . . .
H31B H 0.6242 0.3323 1.2998 0.070 Uiso 1 1 calc R U . . .
H31C H 0.5806 0.3859 1.3382 0.070 Uiso 1 1 calc R U . . .
C32 C 0.3956(4) 0.2540(4) 1.3293(3) 0.0432(14) Uani 1 1 d . . . . .
H32A H 0.3651 0.2939 1.3429 0.065 Uiso 1 1 calc R U . . .
H32B H 0.3597 0.2116 1.3311 0.065 Uiso 1 1 calc R U . . .
H32C H 0.3993 0.2620 1.2882 0.065 Uiso 1 1 calc R U . . .
C33 C -0.0846(3) -0.1183(2) 0.50131(15) 0.033(3) Uani 0.515(9) 1 d G U P A 1
C34 C -0.1491(3) -0.0734(2) 0.51933(18) 0.032(3) Uani 0.515(9) 1 d G U P A 1
C35 C -0.0981(3) -0.0269(2) 0.56367(18) 0.040(4) Uani 0.515(9) 1 d G U P A 1
C36 C -0.0020(3) -0.0430(2) 0.57306(17) 0.026(3) Uani 0.515(9) 1 d G U P A 1
C37 C 0.0063(3) -0.0995(2) 0.53452(18) 0.035(4) Uani 0.515(9) 1 d G U P A 1
C38 C -0.1085(6) -0.1758(3) 0.4550(2) 0.062(5) Uani 0.515(9) 1 d G U P A 1
H38A H -0.1681 -0.1967 0.4560 0.093 Uiso 0.515(9) 1 calc R U P A 1
H38B H -0.0602 -0.2117 0.4637 0.093 Uiso 0.515(9) 1 calc R U P A 1
H38C H -0.1127 -0.1563 0.4153 0.093 Uiso 0.515(9) 1 calc R U P A 1
C39 C -0.2536(4) -0.0749(4) 0.4955(3) 0.071(5) Uani 0.515(9) 1 d G U P A 1
H39A H -0.2707 -0.0520 0.4565 0.106 Uiso 0.515(9) 1 calc R U P A 1
H39B H -0.2826 -0.0503 0.5232 0.106 Uiso 0.515(9) 1 calc R U P A 1
H39C H -0.2751 -0.1234 0.4915 0.106 Uiso 0.515(9) 1 calc R U P A 1
C40 C -0.1388(6) 0.0298(3) 0.5953(3) 0.069(5) Uani 0.515(9) 1 d G U P A 1
H40A H -0.1448 0.0730 0.5721 0.103 Uiso 0.515(9) 1 calc R U P A 1
H40B H -0.0979 0.0377 0.6350 0.103 Uiso 0.515(9) 1 calc R U P A 1
H40C H -0.1999 0.0151 0.5992 0.103 Uiso 0.515(9) 1 calc R U P A 1
C41 C 0.0773(5) -0.0065(3) 0.6164(3) 0.054(4) Uani 0.515(9) 1 d G U P A 1
H41A H 0.1357 -0.0178 0.6063 0.081 Uiso 0.515(9) 1 calc R U P A 1
H41B H 0.0801 -0.0222 0.6571 0.081 Uiso 0.515(9) 1 calc R U P A 1
H41C H 0.0673 0.0440 0.6138 0.081 Uiso 0.515(9) 1 calc R U P A 1
C42 C 0.0960(4) -0.1336(4) 0.5297(3) 0.058(4) Uani 0.515(9) 1 d G U P A 1
H42A H 0.1165 -0.1125 0.4966 0.086 Uiso 0.515(9) 1 calc R U P A 1
H42B H 0.0858 -0.1836 0.5224 0.086 Uiso 0.515(9) 1 calc R U P A 1
H42C H 0.1435 -0.1266 0.5670 0.086 Uiso 0.515(9) 1 calc R U P A 1
C33' C -0.0427(3) -0.1158(2) 0.50959(16) 0.042(4) Uani 0.485(9) 1 d G U P A 2
C34' C -0.1354(3) -0.0943(2) 0.50523(16) 0.028(3) Uani 0.485(9) 1 d G U P A 2
C35' C -0.1332(3) -0.0393(2) 0.54680(19) 0.039(4) Uani 0.485(9) 1 d G U P A 2
C36' C -0.0391(3) -0.0268(2) 0.57685(17) 0.029(3) Uani 0.485(9) 1 d G U P A 2
C37' C 0.0168(3) -0.0741(2) 0.55386(18) 0.035(4) Uani 0.485(9) 1 d G U P A 2
C38' C -0.0127(6) -0.1730(3) 0.4735(3) 0.066(5) Uani 0.485(9) 1 d G U P A 2
H38D H -0.0671 -0.1991 0.4517 0.099 Uiso 0.485(9) 1 calc R U P A 2
H38E H 0.0299 -0.2046 0.5003 0.099 Uiso 0.485(9) 1 calc R U P A 2
H38F H 0.0186 -0.1524 0.4451 0.099 Uiso 0.485(9) 1 calc R U P A 2
C39' C -0.2213(4) -0.1245(4) 0.4637(3) 0.058(5) Uani 0.485(9) 1 d G U P A 2
H39D H -0.2533 -0.0881 0.4367 0.087 Uiso 0.485(9) 1 calc R U P A 2
H39E H -0.2625 -0.1427 0.4871 0.087 Uiso 0.485(9) 1 calc R U P A 2
H39F H -0.2036 -0.1625 0.4404 0.087 Uiso 0.485(9) 1 calc R U P A 2
C40' C -0.2163(5) -0.0008(3) 0.5572(3) 0.058(4) Uani 0.485(9) 1 d G U P A 2
H40D H -0.1954 0.0357 0.5872 0.088 Uiso 0.485(9) 1 calc R U P A 2
H40E H -0.2564 -0.0336 0.5714 0.088 Uiso 0.485(9) 1 calc R U P A 2
H40F H -0.2508 0.0205 0.5198 0.088 Uiso 0.485(9) 1 calc R U P A 2
C41' C -0.0046(6) 0.0272(3) 0.6248(2) 0.068(5) Uani 0.485(9) 1 d G U P A 2
H41D H 0.0565 0.0134 0.6491 0.102 Uiso 0.485(9) 1 calc R U P A 2
H41E H -0.0480 0.0308 0.6502 0.102 Uiso 0.485(9) 1 calc R U P A 2
H41F H 0.0002 0.0725 0.6062 0.102 Uiso 0.485(9) 1 calc R U P A 2
C42' C 0.1213(4) -0.0792(4) 0.5731(3) 0.070(6) Uani 0.485(9) 1 d G U P A 2
H42D H 0.1481 -0.0537 0.5448 0.105 Uiso 0.485(9) 1 calc R U P A 2
H42E H 0.1398 -0.1283 0.5740 0.105 Uiso 0.485(9) 1 calc R U P A 2
H42F H 0.1435 -0.0590 0.6130 0.105 Uiso 0.485(9) 1 calc R U P A 2
C43 C 0.2870(4) 0.4946(3) 0.2498(3) 0.0436(14) Uani 1 1 d . . . . .
H43A H 0.2927 0.5329 0.2222 0.052 Uiso 1 1 calc R U . . .
H43B H 0.2297 0.5024 0.2631 0.052 Uiso 1 1 calc R U . . .
Cl5 Cl 0.38242(14) 0.49621(13) 0.31160(10) 0.0759(6) Uani 1 1 d . . . . .
Cl6 Cl 0.2791(2) 0.41500(11) 0.21194(11) 0.0875(8) Uani 1 1 d . . . . .
C44 C 0.8186(10) 0.1754(5) 0.7234(4) 0.099(4) Uani 1 1 d . . . . .
H44A H 0.7794 0.2043 0.7428 0.118 Uiso 1 1 calc R U . . .
H44B H 0.8837 0.1806 0.7466 0.118 Uiso 1 1 calc R U . . .
Cl7 Cl 0.8078(2) 0.20438(15) 0.65165(12) 0.1016(9) Uani 1 1 d . . . . .
Cl8 Cl 0.7855(5) 0.0881(2) 0.72413(16) 0.192(2) Uani 1 1 d . U . . .
C45 C 0.1551(8) 0.2558(6) 0.7203(5) 0.102(4) Uani 1 1 d . . . . .
H45A H 0.1545 0.2847 0.7556 0.122 Uiso 1 1 calc R U . . .
H45B H 0.1982 0.2165 0.7342 0.122 Uiso 1 1 calc R U . . .
Cl9 Cl 0.1985(3) 0.3032(2) 0.67490(19) 0.1372(13) Uani 1 1 d . . . . .
Cl10 Cl 0.0500(3) 0.2226(3) 0.69493(18) 0.1527(17) Uani 1 1 d . . . . .
C46 C 0.4742(9) 0.3999(5) 0.1352(7) 0.131(5) Uani 1 1 d D . . . .
H46A H 0.4213 0.4282 0.1129 0.157 Uiso 1 1 calc R U . . .
H46B H 0.4835 0.4115 0.1780 0.157 Uiso 1 1 calc R U . . .
Cl11 Cl 0.4427(4) 0.31449(14) 0.12623(19) 0.178(2) Uani 1 1 d . U . . .
Cl12 Cl 0.5685(4) 0.4258(4) 0.1143(4) 0.293(5) Uani 1 1 d D U . . .

loop_
_atom_site_aniso_label
_atom_site_aniso_U_11
_atom_site_aniso_U_22
_atom_site_aniso_U_33
_atom_site_aniso_U_23
_atom_site_aniso_U_13
_atom_site_aniso_U_12
Ir1 0.01710(9) 0.01932(10) 0.02444(10) -0.00492(7) 0.00365(7) -0.00125(7)
Ir2 0.02102(10) 0.01891(10) 0.01910(9) 0.00040(7) 0.00315(7) -0.00206(7)
Fe1 0.0174(3) 0.0144(3) 0.0175(3) -0.0006(2) 0.0041(2) -0.0006(2)
Cl1 0.0264(6) 0.0486(8) 0.0446(8) -0.0124(6) 0.0182(6) -0.0045(6)
Cl2 0.0451(8) 0.0238(6) 0.0413(7) -0.0025(6) -0.0023(6) 0.0065(6)
Cl3 0.0387(7) 0.0220(6) 0.0338(6) -0.0038(5) 0.0093(5) 0.0046(5)
Cl4 0.0233(6) 0.0290(6) 0.0316(6) -0.0013(5) 0.0076(5) -0.0049(5)
N1 0.024(2) 0.021(2) 0.023(2) -0.0039(16) 0.0018(16) -0.0052(16)
N2 0.021(2) 0.0199(19) 0.0194(18) 0.0000(15) 0.0049(15) -0.0014(15)
N3 0.0191(18) 0.0175(19) 0.0169(17) -0.0030(15) 0.0020(14) 0.0018(15)
N4 0.0201(19) 0.0188(19) 0.0184(18) -0.0016(15) 0.0057(15) -0.0012(15)
N5 0.0213(19) 0.022(2) 0.0188(18) 0.0012(16) 0.0049(15) -0.0017(16)
N6 0.021(2) 0.0186(19) 0.0222(19) -0.0028(16) 0.0054(15) -0.0004(16)
N7 0.0221(19) 0.0177(19) 0.0166(17) -0.0017(15) 0.0030(15) 0.0013(15)
N8 0.0203(19) 0.0176(19) 0.0190(18) -0.0028(15) 0.0027(15) -0.0014(15)
O1 0.0302(18) 0.0191(16) 0.0198(15) -0.0017(13) 0.0011(13) 0.0011(14)
O2 0.0202(16) 0.0246(17) 0.0217(16) -0.0054(14) 0.0015(13) -0.0022(13)
O3 0.0250(17) 0.0229(17) 0.0195(15) -0.0006(13) 0.0034(13) -0.0047(14)
O4 0.0308(18) 0.0203(16) 0.0165(15) -0.0026(13) 0.0049(13) -0.0051(14)
O5 0.0271(18) 0.0215(17) 0.0213(16) -0.0068(13) 0.0027(13) 0.0004(14)
O6 0.0240(17) 0.0283(18) 0.0197(16) -0.0042(14) 0.0040(13) -0.0052(14)
B1 0.024(3) 0.020(3) 0.024(3) -0.001(2) 0.005(2) -0.001(2)
B2 0.023(3) 0.021(3) 0.023(3) -0.004(2) 0.005(2) 0.000(2)
C1 0.032(3) 0.026(3) 0.022(2) 0.002(2) 0.003(2) -0.009(2)
C2 0.031(3) 0.023(2) 0.030(3) 0.001(2) 0.003(2) -0.006(2)
C3 0.022(2) 0.021(2) 0.024(2) -0.0017(19) 0.0041(18) 0.0019(18)
C4 0.031(3) 0.026(3) 0.020(2) 0.005(2) 0.004(2) -0.001(2)
C5 0.027(3) 0.023(2) 0.031(3) 0.000(2) 0.004(2) -0.008(2)
C6 0.020(2) 0.019(2) 0.023(2) 0.0019(18) 0.0047(18) 0.0008(18)
C7 0.019(2) 0.021(2) 0.024(2) 0.0005(19) 0.0055(18) -0.0009(18)
C8 0.045(3) 0.018(2) 0.032(3) 0.000(2) 0.002(2) -0.001(2)
C9 0.038(3) 0.022(3) 0.025(2) 0.003(2) 0.004(2) 0.000(2)
C10 0.021(2) 0.019(2) 0.030(2) 0.0023(19) 0.0096(19) -0.0015(18)
C11 0.027(2) 0.019(2) 0.025(2) 0.0018(19) 0.0098(19) 0.0028(19)
C12 0.022(2) 0.027(3) 0.036(3) 0.002(2) 0.004(2) 0.004(2)
C13 0.038(3) 0.029(3) 0.034(3) -0.004(2) 0.015(2) 0.006(2)
C14 0.024(2) 0.013(2) 0.022(2) -0.0008(18) 0.0082(18) 0.0014(18)
C15 0.021(2) 0.015(2) 0.024(2) 0.0006(18) 0.0063(18) 0.0010(18)
C16 0.032(3) 0.033(3) 0.025(2) -0.001(2) 0.012(2) -0.003(2)
C17 0.023(2) 0.027(3) 0.029(2) 0.002(2) 0.006(2) -0.004(2)
C18 0.023(2) 0.027(3) 0.022(2) 0.001(2) 0.0074(19) 0.001(2)
C19 0.021(2) 0.027(3) 0.026(2) 0.001(2) 0.0057(19) 0.0026(19)
C20 0.026(2) 0.021(2) 0.021(2) -0.0007(19) 0.0063(19) -0.0008(19)
C21 0.029(3) 0.036(3) 0.030(3) -0.012(2) 0.005(2) 0.006(2)
C22 0.025(3) 0.029(3) 0.034(3) -0.010(2) 0.003(2) 0.006(2)
C23 0.030(3) 0.037(3) 0.030(3) -0.002(2) 0.012(2) 0.010(2)
C24 0.031(3) 0.034(3) 0.029(3) -0.011(2) 0.007(2) 0.002(2)
C25 0.032(3) 0.029(3) 0.042(3) -0.022(2) 0.009(2) -0.005(2)
C26 0.037(3) 0.020(2) 0.042(3) -0.011(2) 0.017(2) 0.003(2)
C27 0.028(3) 0.028(3) 0.032(3) -0.001(2) 0.011(2) 0.007(2)
C28 0.040(3) 0.056(4) 0.052(4) 0.016(3) 0.024(3) 0.006(3)
C29 0.045(4) 0.067(5) 0.029(3) -0.007(3) -0.005(3) 0.010(3)
C30 0.038(3) 0.043(4) 0.068(4) -0.023(3) 0.007(3) -0.019(3)
C31 0.058(4) 0.023(3) 0.066(4) 0.004(3) 0.029(3) 0.002(3)
C32 0.033(3) 0.051(4) 0.047(3) 0.011(3) 0.011(3) 0.016(3)
C33 0.056(10) 0.025(6) 0.018(5) 0.007(5) 0.007(6) -0.006(6)
C34 0.027(6) 0.033(7) 0.035(7) 0.020(6) 0.007(5) 0.001(6)
C35 0.059(10) 0.021(6) 0.042(7) 0.016(5) 0.017(8) 0.008(7)
C36 0.025(7) 0.025(6) 0.028(6) 0.004(5) 0.008(5) -0.004(5)
C37 0.049(8) 0.030(7) 0.034(7) 0.013(6) 0.024(6) 0.001(6)
C38 0.104(12) 0.060(9) 0.018(5) -0.007(6) 0.007(6) -0.038(8)
C39 0.029(7) 0.089(12) 0.080(11) 0.056(10) -0.014(6) -0.008(7)
C40 0.103(13) 0.045(8) 0.066(9) 0.015(7) 0.035(9) 0.033(8)
C41 0.067(9) 0.048(8) 0.038(6) 0.011(6) -0.003(6) -0.036(7)
C42 0.050(8) 0.072(10) 0.064(9) 0.018(8) 0.037(7) 0.010(7)
C33' 0.052(11) 0.053(9) 0.023(7) -0.001(6) 0.014(6) 0.007(7)
C34' 0.032(7) 0.028(7) 0.020(5) 0.010(5) -0.001(5) -0.001(5)
C35' 0.046(9) 0.021(7) 0.053(9) 0.020(6) 0.018(8) 0.005(7)
C36' 0.028(7) 0.026(6) 0.031(6) 0.009(5) 0.003(6) 0.000(6)
C37' 0.020(6) 0.048(10) 0.041(8) 0.017(7) 0.014(5) 0.003(6)
C38' 0.111(14) 0.055(9) 0.048(8) -0.003(7) 0.050(9) 0.009(9)
C39' 0.050(9) 0.060(9) 0.046(8) 0.024(7) -0.023(6) -0.024(7)
C40' 0.064(10) 0.049(8) 0.066(10) 0.026(7) 0.022(8) 0.016(7)
C41' 0.106(14) 0.042(8) 0.050(8) 0.001(7) 0.007(8) -0.038(9)
C42' 0.044(8) 0.094(13) 0.073(11) 0.048(10) 0.014(7) -0.008(8)
C43 0.046(4) 0.040(3) 0.046(3) 0.009(3) 0.014(3) 0.005(3)
Cl5 0.0459(10) 0.0897(16) 0.0819(14) 0.0216(12) -0.0031(9) -0.0081(10)
Cl6 0.147(2) 0.0499(11) 0.0779(14) -0.0062(10) 0.0507(15) -0.0224(13)
C44 0.167(12) 0.071(6) 0.065(6) 0.005(5) 0.042(7) 0.021(7)
Cl7 0.127(2) 0.0834(17) 0.0805(16) 0.0151(14) -0.0012(15) 0.0003(16)
Cl8 0.351(7) 0.118(3) 0.078(2) 0.021(2) 0.001(3) -0.047(4)
C45 0.100(8) 0.071(6) 0.125(9) -0.028(7) 0.012(7) 0.009(6)
Cl9 0.131(3) 0.157(3) 0.133(3) 0.004(3) 0.049(2) -0.016(3)
Cl10 0.103(2) 0.236(5) 0.128(3) -0.053(3) 0.045(2) -0.047(3)
C46 0.172(13) 0.056(6) 0.175(14) 0.008(8) 0.066(11) 0.038(8)
Cl11 0.293(6) 0.0432(14) 0.140(3) -0.0052(16) -0.053(3) 0.037(2)
Cl12 0.157(4) 0.303(7) 0.467(10) -0.295(8) 0.169(6) -0.070(4)

loop_
_atom_type_symbol
_atom_type_description
_atom_type_scat_dispersion_real
_atom_type_scat_dispersion_imag
_atom_type_scat_source
C C 0.0033 0.0016 'International Tables Vol C Tables 4.2.6.8 and 6.1.1.4'
H H 0.0000 0.0000 'International Tables Vol C Tables 4.2.6.8 and 6.1.1.4'
B B 0.0013 0.0007 'International Tables Vol C Tables 4.2.6.8 and 6.1.1.4'
N N 0.0061 0.0033 'International Tables Vol C Tables 4.2.6.8 and 6.1.1.4'
O O 0.0106 0.0060 'International Tables Vol C Tables 4.2.6.8 and 6.1.1.4'
Fe Fe 0.3463 0.8444 'International Tables Vol C Tables 4.2.6.8 and 6.1.1.4'
Ir Ir -1.4442 7.9887 'International Tables Vol C Tables 4.2.6.8 and 6.1.1.4'
Cl Cl 0.1484 0.1585 'International Tables Vol C Tables 4.2.6.8 and 6.1.1.4'

loop_
_geom_angle_atom_site_label_1
_geom_angle_atom_site_label_2
_geom_angle_atom_site_label_3
_geom_angle
N1 Ir1 C26 114.19(19)
N1 Ir1 C23 111.00(19)
C26 Ir1 C23 66.1(2)
N1 Ir1 C27 94.64(18)
C26 Ir1 C27 39.1(2)
C23 Ir1 C27 39.6(2)
N1 Ir1 C24 149.73(18)
C26 Ir1 C24 64.8(2)
C23 Ir1 C24 39.2(2)
C27 Ir1 C24 65.2(2)
N1 Ir1 C25 153.5(2)
C26 Ir1 C25 39.4(2)
C23 Ir1 C25 65.6(2)
C27 Ir1 C25 65.6(2)
C24 Ir1 C25 38.0(2)
N1 Ir1 Cl1 85.93(12)
C26 Ir1 Cl1 97.94(15)
C23 Ir1 Cl1 160.11(17)
C27 Ir1 Cl1 132.25(15)
C24 Ir1 Cl1 124.32(15)
C25 Ir1 Cl1 94.53(15)
N1 Ir1 Cl2 86.57(12)
C26 Ir1 Cl2 158.38(16)
C23 Ir1 Cl2 101.85(16)
C27 Ir1 Cl2 138.61(15)
C24 Ir1 Cl2 94.30(16)
C25 Ir1 Cl2 119.97(16)
Cl1 Ir1 Cl2 89.13(5)
N2 Ir2 C35 105.71(16)
N2 Ir2 C36 93.67(15)
C35 Ir2 C36 38.95(7)
N2 Ir2 C34 142.88(17)
C35 Ir2 C34 38.91(7)
C36 Ir2 C34 65.19(10)
N2 Ir2 C37' 104.22(16)
N2 Ir2 C36' 93.72(15)
C37' Ir2 C36' 38.65(6)
N2 Ir2 C37 117.59(16)
C35 Ir2 C37 65.17(10)
C36 Ir2 C37 38.86(7)
C34 Ir2 C37 65.06(10)
N2 Ir2 C33 156.17(16)
C35 Ir2 C33 65.12(10)
C36 Ir2 C33 65.09(10)
C34 Ir2 C33 38.80(7)
C37 Ir2 C33 38.77(7)
N2 Ir2 C33' 140.68(17)
C37' Ir2 C33' 38.50(7)
C36' Ir2 C33' 64.47(10)
N2 Ir2 C35' 118.91(17)
C37' Ir2 C35' 64.47(10)
C36' Ir2 C35' 38.50(7)
C33' Ir2 C35' 64.20(10)
N2 Ir2 C34' 156.55(16)
C37' Ir2 C34' 64.30(10)
C36' Ir2 C34' 64.30(10)
C33' Ir2 C34' 38.25(7)
C35' Ir2 C34' 38.25(7)
N2 Ir2 Cl4 85.63(11)
C35 Ir2 Cl4 105.52(13)
C36 Ir2 Cl4 142.67(14)
C34 Ir2 Cl4 93.68(11)
C37' Ir2 Cl4 160.26(12)
C36' Ir2 Cl4 125.05(14)
C37 Ir2 Cl4 156.24(13)
C33 Ir2 Cl4 117.68(13)
C33' Ir2 Cl4 133.66(13)
C35' Ir2 Cl4 95.81(11)
C34' Ir2 Cl4 100.06(12)
N5 Fe1 N8 151.25(17)
N5 Fe1 N3 86.27(16)
N8 Fe1 N3 117.32(16)
N5 Fe1 N4 115.15(16)
N8 Fe1 N4 87.38(16)
N3 Fe1 N4 77.64(16)
N5 Fe1 N7 87.53(16)
N8 Fe1 N7 78.09(16)
N3 Fe1 N7 87.24(16)
N4 Fe1 N7 151.38(16)
N5 Fe1 N6 78.02(16)
N8 Fe1 N6 86.70(16)
N3 Fe1 N6 149.54(16)
N4 Fe1 N6 85.61(16)
N7 Fe1 N6 117.56(16)
C5 N1 C1 118.1(4)
C5 N1 Ir1 119.4(3)
C1 N1 Ir1 122.5(3)
C18 N2 C22 117.3(4)
C18 N2 Ir2 121.3(3)
C22 N2 Ir2 120.8(3)
C6 N3 O1 116.9(4)
C6 N3 Fe1 119.7(3)
O1 N3 Fe1 122.2(3)
C7 N4 O4 116.2(4)
C7 N4 Fe1 120.1(3)
O4 N4 Fe1 122.8(3)
C10 N5 O2 117.0(4)
C10 N5 Fe1 119.8(3)
O2 N5 Fe1 122.6(3)
C11 N6 O5 117.1(4)
C11 N6 Fe1 118.6(3)
O5 N6 Fe1 122.6(3)
C14 N7 O3 117.6(4)
C14 N7 Fe1 119.0(3)
O3 N7 Fe1 122.7(3)
C15 N8 O6 116.3(4)
C15 N8 Fe1 119.7(3)
O6 N8 Fe1 122.7(3)
N3 O1 B1 112.1(3)
N5 O2 B1 111.7(3)
N7 O3 B1 111.3(3)
N4 O4 B2 111.9(3)
N6 O5 B2 111.7(3)
N8 O6 B2 111.8(3)
O3 B1 O1 110.8(4)
O3 B1 O2 110.8(4)
O1 B1 O2 110.1(4)
O3 B1 C3 111.1(4)
O1 B1 C3 107.0(4)
O2 B1 C3 107.0(4)
O5 B2 O4 110.4(4)
O5 B2 O6 110.9(4)
O4 B2 O6 110.4(4)
O5 B2 C20 111.6(4)
O4 B2 C20 105.6(4)
O6 B2 C20 107.7(4)
N1 C1 C2 122.4(5)
C1 C2 C3 120.8(5)
C2 C3 C4 115.4(4)
C2 C3 B1 125.7(4)
C4 C3 B1 118.7(4)
C5 C4 C3 121.3(5)
N1 C5 C4 121.9(5)
N3 C6 C7 111.3(4)
N3 C6 C8 123.9(4)
C7 C6 C8 124.8(4)
N4 C7 C6 110.8(4)
N4 C7 C9 122.7(4)
C6 C7 C9 126.4(4)
N5 C10 C11 111.0(4)
N5 C10 C12 124.8(4)
C11 C10 C12 124.3(4)
N6 C11 C10 111.9(4)
N6 C11 C13 123.2(5)
C10 C11 C13 124.9(4)
N7 C14 C15 111.3(4)
N7 C14 C16 124.9(4)
C15 C14 C16 123.8(4)
N8 C15 C14 111.2(4)
N8 C15 C17 124.4(4)
C14 C15 C17 124.4(4)
N2 C18 C19 122.6(4)
C18 C19 C20 120.9(5)
C21 C20 C19 116.3(4)
C21 C20 B2 121.2(4)
C19 C20 B2 122.2(4)
C22 C21 C20 120.9(5)
N2 C22 C21 122.0(5)
C24 C23 C27 106.4(5)
C24 C23 C28 125.6(5)
C27 C23 C28 127.8(5)
C24 C23 Ir1 71.1(3)
C27 C23 Ir1 70.3(3)
C28 C23 Ir1 127.6(4)
C25 C24 C23 109.9(5)
C25 C24 C29 126.3(5)
C23 C24 C29 123.8(5)
C25 C24 Ir1 71.3(3)
C23 C24 Ir1 69.7(3)
C29 C24 Ir1 125.7(4)
C24 C25 C26 107.4(5)
C24 C25 C30 127.3(6)
C26 C25 C30 125.3(6)
C24 C25 Ir1 70.8(3)
C26 C25 Ir1 69.1(3)
C30 C25 Ir1 126.1(4)
C27 C26 C25 108.2(5)
C27 C26 C31 125.7(5)
C25 C26 C31 126.0(5)
C27 C26 Ir1 70.8(3)
C25 C26 Ir1 71.5(3)
C31 C26 Ir1 127.0(4)
C26 C27 C23 108.0(5)
C26 C27 C32 125.8(5)
C23 C27 C32 126.2(5)
C26 C27 Ir1 70.1(3)
C23 C27 Ir1 70.1(3)
C32 C27 Ir1 125.4(4)
C37 C33 C34 108.0
C37 C33 C38 126.0
C34 C33 C38 126.0
C37 C33 Ir2 70.52(12)
C34 C33 Ir2 70.38(13)
C38 C33 Ir2 124.71(12)
C33 C34 C35 108.0
C33 C34 C39 126.0
C35 C34 C39 126.0
C33 C34 Ir2 70.82(13)
C35 C34 Ir2 70.31(12)
C39 C34 Ir2 124.48(11)
C36 C35 C34 108.0
C36 C35 C40 126.0
C34 C35 C40 126.0
C36 C35 Ir2 70.60(13)
C34 C35 Ir2 70.78(12)
C40 C35 Ir2 124.23(12)
C37 C36 C35 108.0
C37 C36 C41 126.0
C35 C36 C41 126.0
C37 C36 Ir2 70.85(13)
C35 C36 Ir2 70.45(13)
C41 C36 Ir2 124.31(12)
C36 C37 C33 108.0
C36 C37 C42 126.0
C33 C37 C42 126.0
C36 C37 Ir2 70.28(13)
C33 C37 Ir2 70.72(12)
C42 C37 Ir2 124.60(12)
C34' C33' C37' 108.0
C34' C33' C38' 126.0
C37' C33' C38' 126.0
C34' C33' Ir2 71.27(12)
C37' C33' Ir2 70.12(12)
C38' C33' Ir2 124.23(12)
C35' C34' C33' 108.0
C35' C34' C39' 126.0
C33' C34' C39' 126.0
C35' C34' Ir2 70.49(13)
C33' C34' Ir2 70.48(13)
C39' C34' Ir2 124.63(11)
C34' C35' C36' 108.0
C34' C35' C40' 126.0
C36' C35' C40' 126.0
C34' C35' Ir2 71.26(12)
C36' C35' Ir2 70.12(12)
C40' C35' Ir2 124.23(12)
C37' C36' C35' 108.0
C37' C36' C41' 126.0
C35' C36' C41' 126.0
C37' C36' Ir2 70.67(13)
C35' C36' Ir2 71.39(12)
C41' C36' Ir2 123.58(12)
C36' C37' C33' 108.0
C36' C37' C42' 126.0
C33' C37' C42' 126.0
C36' C37' Ir2 70.68(13)
C33' C37' Ir2 71.38(12)
C42' C37' Ir2 123.57(12)
Cl5 C43 Cl6 111.4(4)
Cl7 C44 Cl8 111.1(6)
Cl9 C45 Cl10 118.4(8)
Cl12 C46 Cl11 118.4(7)

loop_
_geom_bond_atom_site_label_1
_geom_bond_atom_site_label_2
_geom_bond_distance
Ir1 N1 2.120(4)
Ir1 C26 2.131(5)
Ir1 C23 2.138(5)
Ir1 C27 2.141(5)
Ir1 C24 2.156(5)
Ir1 C25 2.162(5)
Ir1 Cl1 2.3956(13)
Ir1 Cl2 2.4010(13)
Ir2 N2 2.099(4)
Ir2 C35 2.141(3)
Ir2 C36 2.143(3)
Ir2 C34 2.147(3)
Ir2 C37' 2.150(3)
Ir2 C36' 2.150(3)
Ir2 C37 2.151(3)
Ir2 C33 2.153(3)
Ir2 C33' 2.166(3)
Ir2 C35' 2.166(3)
Ir2 C34' 2.177(3)
Ir2 Cl4 2.3970(12)
Fe1 N5 1.899(4)
Fe1 N8 1.903(4)
Fe1 N3 1.904(4)
Fe1 N4 1.906(4)
Fe1 N7 1.912(4)
Fe1 N6 1.916(4)
N1 C5 1.335(6)
N1 C1 1.343(6)
N2 C18 1.346(6)
N2 C22 1.351(6)
N3 C6 1.301(6)
N3 O1 1.377(5)
N4 C7 1.299(6)
N4 O4 1.374(5)
N5 C10 1.303(6)
N5 O2 1.387(5)
N6 C11 1.299(6)
N6 O5 1.377(5)
N7 C14 1.310(6)
N7 O3 1.385(5)
N8 C15 1.302(6)
N8 O6 1.373(5)
O1 B1 1.491(6)
O2 B1 1.500(6)
O3 B1 1.487(6)
O4 B2 1.492(6)
O5 B2 1.475(6)
O6 B2 1.494(6)
B1 C3 1.595(7)
B2 C20 1.599(7)
C1 C2 1.381(7)
C2 C3 1.391(7)
C3 C4 1.396(7)
C4 C5 1.383(7)
C6 C7 1.449(6)
C6 C8 1.494(7)
C7 C9 1.486(7)
C10 C11 1.444(7)
C10 C12 1.494(7)
C11 C13 1.497(7)
C14 C15 1.449(6)
C14 C16 1.485(6)
C15 C17 1.491(6)
C18 C19 1.367(7)
C19 C20 1.386(7)
C20 C21 1.381(7)
C21 C22 1.379(7)
C23 C24 1.442(8)
C23 C27 1.449(8)
C23 C28 1.504(8)
C24 C25 1.405(8)
C24 C29 1.505(8)
C25 C26 1.448(8)
C25 C30 1.494(8)
C26 C27 1.430(8)
C26 C31 1.517(8)
C27 C32 1.482(8)
C33 C37 1.4285(18)
C33 C34 1.4285(18)
C33 C38 1.5184(19)
C34 C35 1.4285(18)
C34 C39 1.518(2)
C35 C36 1.4285(18)
C35 C40 1.5184(19)
C36 C37 1.4284(18)
C36 C41 1.518(2)
C37 C42 1.5184(19)
C33' C34' 1.4230(18)
C33' C37' 1.4230(18)
C33' C38' 1.5126(19)
C34' C35' 1.4230(18)
C34' C39' 1.5125(19)
C35' C36' 1.4230(18)
C35' C40' 1.5126(19)
C36' C37' 1.4229(18)
C36' C41' 1.513(2)
C37' C42' 1.5126(19)
C43 Cl5 1.750(7)
C43 Cl6 1.750(7)
C44 Cl7 1.721(10)
C44 Cl8 1.748(11)
C45 Cl9 1.640(13)
C45 Cl10 1.658(11)
C46 Cl12 1.674(12)
C46 Cl11 1.703(12)

loop_
_geom_torsion_atom_site_label_1
_geom_torsion_atom_site_label_2
_geom_torsion_atom_site_label_3
_geom_torsion_atom_site_label_4
_geom_torsion
N8 Fe1 N5 C10 60.1(5)
N3 Fe1 N5 C10 -153.0(4)
N4 Fe1 N5 C10 -78.6(4)
N7 Fe1 N5 C10 119.6(4)
N6 Fe1 N5 C10 0.7(3)
N8 Fe1 N5 O2 -110.3(4)
N3 Fe1 N5 O2 36.6(3)
N4 Fe1 N5 O2 111.1(3)
N7 Fe1 N5 O2 -50.8(3)
N6 Fe1 N5 O2 -169.6(3)
C6 N3 O1 B1 -150.5(4)
Fe1 N3 O1 B1 16.7(5)
C10 N5 O2 B1 -156.9(4)
Fe1 N5 O2 B1 13.7(5)
C14 N7 O3 B1 -154.4(4)
Fe1 N7 O3 B1 15.5(5)
C7 N4 O4 B2 -156.0(4)
Fe1 N4 O4 B2 13.5(5)
C11 N6 O5 B2 -148.7(4)
Fe1 N6 O5 B2 15.9(5)
C15 N8 O6 B2 -151.3(4)
Fe1 N8 O6 B2 15.8(5)
N7 O3 B1 O1 52.4(5)
N7 O3 B1 O2 -70.1(5)
N7 O3 B1 C3 171.1(4)
N3 O1 B1 O3 -70.9(5)
N3 O1 B1 O2 51.9(5)
N3 O1 B1 C3 167.8(3)
N5 O2 B1 O3 54.1(5)
N5 O2 B1 O1 -68.8(5)
N5 O2 B1 C3 175.3(4)
N6 O5 B2 O4 52.7(5)
N6 O5 B2 O6 -70.1(5)
N6 O5 B2 C20 169.9(4)
N4 O4 B2 O5 -69.5(5)
N4 O4 B2 O6 53.6(5)
N4 O4 B2 C20 169.7(3)
N8 O6 B2 O5 52.7(5)
N8 O6 B2 O4 -70.1(5)
N8 O6 B2 C20 175.1(4)
C5 N1 C1 C2 2.8(8)
Ir1 N1 C1 C2 -179.7(4)
N1 C1 C2 C3 -0.7(8)
C1 C2 C3 C4 -2.2(7)
C1 C2 C3 B1 174.1(5)
O3 B1 C3 C2 19.4(7)
O1 B1 C3 C2 140.5(5)
O2 B1 C3 C2 -101.6(5)
O3 B1 C3 C4 -164.4(4)
O1 B1 C3 C4 -43.3(6)
O2 B1 C3 C4 74.6(5)
C2 C3 C4 C5 3.0(7)
B1 C3 C4 C5 -173.6(5)
C1 N1 C5 C4 -2.0(8)
Ir1 N1 C5 C4 -179.5(4)
C3 C4 C5 N1 -0.9(8)
O1 N3 C6 C7 174.9(4)
Fe1 N3 C6 C7 7.4(5)
O1 N3 C6 C8 -3.8(7)
Fe1 N3 C6 C8 -171.3(4)
O4 N4 C7 C6 173.8(4)
Fe1 N4 C7 C6 4.0(5)
O4 N4 C7 C9 -3.9(7)
Fe1 N4 C7 C9 -173.8(4)
N3 C6 C7 N4 -7.0(6)
C8 C6 C7 N4 171.7(5)
N3 C6 C7 C9 170.7(5)
C8 C6 C7 C9 -10.7(8)
O2 N5 C10 C11 174.8(4)
Fe1 N5 C10 C11 3.9(5)
O2 N5 C10 C12 -5.5(7)
Fe1 N5 C10 C12 -176.4(4)
O5 N6 C11 C10 174.9(4)
Fe1 N6 C11 C10 9.6(5)
O5 N6 C11 C13 -2.6(7)
Fe1 N6 C11 C13 -167.9(4)
N5 C10 C11 N6 -8.4(6)
C12 C10 C11 N6 171.9(4)
N5 C10 C11 C13 169.0(4)
C12 C10 C11 C13 -10.7(8)
O3 N7 C14 C15 175.7(4)
Fe1 N7 C14 C15 5.4(5)
O3 N7 C14 C16 -4.9(7)
Fe1 N7 C14 C16 -175.2(4)
O6 N8 C15 C14 175.8(4)
Fe1 N8 C15 C14 8.3(5)
O6 N8 C15 C17 -1.9(7)
Fe1 N8 C15 C17 -169.4(4)
N7 C14 C15 N8 -8.4(6)
C16 C14 C15 N8 172.1(4)
N7 C14 C15 C17 169.2(4)
C16 C14 C15 C17 -10.2(7)
C22 N2 C18 C19 -1.3(7)
Ir2 N2 C18 C19 170.2(4)
N2 C18 C19 C20 0.3(8)
C18 C19 C20 C21 1.2(7)
C18 C19 C20 B2 -172.8(5)
O5 B2 C20 C21 155.0(5)
O4 B2 C20 C21 -85.0(6)
O6 B2 C20 C21 33.1(6)
O5 B2 C20 C19 -31.3(6)
O4 B2 C20 C19 88.7(5)
O6 B2 C20 C19 -153.2(4)
C19 C20 C21 C22 -1.7(8)
B2 C20 C21 C22 172.3(5)
C18 N2 C22 C21 0.7(8)
Ir2 N2 C22 C21 -170.9(4)
C20 C21 C22 N2 0.8(9)
C27 C23 C24 C25 -1.7(6)
C28 C23 C24 C25 -176.7(5)
Ir1 C23 C24 C25 60.1(4)
C27 C23 C24 C29 178.1(5)
C28 C23 C24 C29 3.1(9)
Ir1 C23 C24 C29 -120.1(5)
C27 C23 C24 Ir1 -61.8(3)
C28 C23 C24 Ir1 123.2(6)
C23 C24 C25 C26 0.6(6)
C29 C24 C25 C26 -179.3(5)
Ir1 C24 C25 C26 59.7(3)
C23 C24 C25 C30 179.6(5)
C29 C24 C25 C30 -0.3(9)
Ir1 C24 C25 C30 -121.3(6)
C23 C24 C25 Ir1 -59.2(4)
C29 C24 C25 Ir1 121.0(5)
C24 C25 C26 C27 0.8(6)
C30 C25 C26 C27 -178.2(5)
Ir1 C25 C26 C27 61.6(3)
C24 C25 C26 C31 176.5(5)
C30 C25 C26 C31 -2.5(8)
Ir1 C25 C26 C31 -122.7(5)
C24 C25 C26 Ir1 -60.8(3)
C30 C25 C26 Ir1 120.2(5)
C25 C26 C27 C23 -1.9(6)
C31 C26 C27 C23 -177.6(5)
Ir1 C26 C27 C23 60.1(3)
C25 C26 C27 C32 178.1(5)
C31 C26 C27 C32 2.5(9)
Ir1 C26 C27 C32 -119.8(6)
C25 C26 C27 Ir1 -62.0(3)
C31 C26 C27 Ir1 122.3(5)
C24 C23 C27 C26 2.2(6)
C28 C23 C27 C26 177.1(5)
Ir1 C23 C27 C26 -60.1(3)
C24 C23 C27 C32 -177.8(5)
C28 C23 C27 C32 -3.0(9)
Ir1 C23 C27 C32 119.8(6)
C24 C23 C27 Ir1 62.3(3)
C28 C23 C27 Ir1 -122.8(6)
C37 C33 C34 C35 0.0
C38 C33 C34 C35 180.0
Ir2 C33 C34 C35 60.78(12)
C37 C33 C34 C39 180.0
C38 C33 C34 C39 0.0
Ir2 C33 C34 C39 -119.22(12)
C37 C33 C34 Ir2 -60.78(12)
C38 C33 C34 Ir2 119.22(12)
C33 C34 C35 C36 0.0
C39 C34 C35 C36 180.0
Ir2 C34 C35 C36 61.11(13)
C33 C34 C35 C40 180.0
C39 C34 C35 C40 0.0
Ir2 C34 C35 C40 -118.89(13)
C33 C34 C35 Ir2 -61.11(13)
C39 C34 C35 Ir2 118.89(13)
C34 C35 C36 C37 0.0
C40 C35 C36 C37 180.0
Ir2 C35 C36 C37 61.23(13)
C34 C35 C36 C41 180.0
C40 C35 C36 C41 0.0
Ir2 C35 C36 C41 -118.78(13)
C34 C35 C36 Ir2 -61.22(13)
C40 C35 C36 Ir2 118.77(13)
C35 C36 C37 C33 0.0
C41 C36 C37 C33 180.0
Ir2 C36 C37 C33 60.97(13)
C35 C36 C37 C42 180.0
C41 C36 C37 C42 0.0
Ir2 C36 C37 C42 -119.03(13)
C35 C36 C37 Ir2 -60.97(13)
C41 C36 C37 Ir2 119.04(13)
C34 C33 C37 C36 0.0
C38 C33 C37 C36 180.0
Ir2 C33 C37 C36 -60.69(13)
C34 C33 C37 C42 180.0
C38 C33 C37 C42 0.0
Ir2 C33 C37 C42 119.31(13)
C34 C33 C37 Ir2 60.69(13)
C38 C33 C37 Ir2 -119.31(13)
C37' C33' C34' C35' 0.0
C38' C33' C34' C35' 180.0
Ir2 C33' C34' C35' 60.81(12)
C37' C33' C34' C39' 180.0
C38' C33' C34' C39' 0.0
Ir2 C33' C34' C39' -119.19(12)
C37' C33' C34' Ir2 -60.81(12)
C38' C33' C34' Ir2 119.19(12)
C33' C34' C35' C36' 0.0
C39' C34' C35' C36' 180.0
Ir2 C34' C35' C36' 60.80(12)
C33' C34' C35' C40' 180.0
C39' C34' C35' C40' 0.0
Ir2 C34' C35' C40' -119.20(12)
C33' C34' C35' Ir2 -60.80(12)
C39' C34' C35' Ir2 119.20(12)
C34' C35' C36' C37' 0.0
C40' C35' C36' C37' 180.0
Ir2 C35' C36' C37' 61.53(13)
C34' C35' C36' C41' 180.0
C40' C35' C36' C41' 0.0
Ir2 C35' C36' C41' -118.47(13)
C34' C35' C36' Ir2 -61.53(13)
C40' C35' C36' Ir2 118.47(13)
C35' C36' C37' C33' 0.0
C41' C36' C37' C33' 180.0
Ir2 C36' C37' C33' 61.99(13)
C35' C36' C37' C42' 180.0
C41' C36' C37' C42' 0.0
Ir2 C36' C37' C42' -118.01(13)
C35' C36' C37' Ir2 -61.99(13)
C41' C36' C37' Ir2 118.01(12)
C34' C33' C37' C36' 0.0
C38' C33' C37' C36' 180.0
Ir2 C33' C37' C36' -61.54(13)
C34' C33' C37' C42' 180.0
C38' C33' C37' C42' 0.0
Ir2 C33' C37' C42' 118.46(13)
C34' C33' C37' Ir2 61.54(13)
C38' C33' C37' Ir2 -118.46(13)
